data_4302594
loop_
_publ_author_name
'Houng Sik Yoo'
'Hyun Hee Ko'
'Dae Won Ryu'
'Jin Wuk Lee'
'Jung Hee Yoon'
'Woo Ram Lee'
'Hyoung Chan Kim'
'Eui Kwan Koh'
'Chang Seop Hong'

_publ_section_title
;
Octacyanometalate-Based Ferrimagnetic MVMnIII(M = Mo, W) Bimetallic Chain
Racemates with Slow Magnetic Relaxations
;
_journal_name_full 'Inorganic Chemistry'
_journal_page_first 5617
_journal_page_last 5619
_journal_paper_doi 10.1021/ic900879d
_journal_volume 48
_journal_year 2009
_chemical_formula_sum 'C61 H66 Br6 Mn3 N14 O16 W'
_chemical_formula_weight 2079.41
_chemical_name_systematic
;
 ?
;
_space_group_IT_number 14
_symmetry_cell_setting monoclinic
_symmetry_space_group_name_Hall '-P 2ybc'
_symmetry_space_group_name_H-M 'P 1 21/c 1'
_atom_sites_solution_hydrogens geom
_atom_sites_solution_primary direct
_atom_sites_solution_secondary difmap
_audit_creation_method SHELXL-97
_cell_angle_alpha 90.00
_cell_angle_beta 109.138(2)
_cell_angle_gamma 90.00
_cell_formula_units_Z 4
_cell_length_a 23.6296(7)
_cell_length_b 15.6979(4)
_cell_length_c 21.0807(6)
_cell_measurement_reflns_used 8384
_cell_measurement_temperature 130(2)
_cell_measurement_theta_max 23.722
_cell_measurement_theta_min 2.340
_cell_volume 7387.4(4)
_computing_cell_refinement 'Bruker SMART APEXII'
_computing_data_collection 'Bruker SMART APEXII'
_computing_data_reduction 'Bruker SAINT'
_computing_molecular_graphics WingX
_computing_publication_material WingX
_computing_structure_refinement 'SHELXL-97 (Sheldrick, 1997)'
_computing_structure_solution SHELXTL
_diffrn_ambient_temperature 130(2)
_diffrn_measured_fraction_theta_full 0.967
_diffrn_measured_fraction_theta_max 0.967
_diffrn_radiation_monochromator graphite
_diffrn_radiation_source 'fine-focus sealed tube'
_diffrn_radiation_type MoK\a
_diffrn_radiation_wavelength 0.71073
_diffrn_reflns_av_R_equivalents 0.1460
_diffrn_reflns_av_sigmaI/netI 0.1733
_diffrn_reflns_limit_h_max 31
_diffrn_reflns_limit_h_min -30
_diffrn_reflns_limit_k_max 19
_diffrn_reflns_limit_k_min -20
_diffrn_reflns_limit_l_max 27
_diffrn_reflns_limit_l_min -26
_diffrn_reflns_number 71677
_diffrn_reflns_theta_full 28.43
_diffrn_reflns_theta_max 28.43
_diffrn_reflns_theta_min 1.59
_exptl_absorpt_coefficient_mu 5.371
_exptl_absorpt_correction_T_max 0.4620
_exptl_absorpt_correction_T_min 0.2113
_exptl_absorpt_correction_type multi-scan
_exptl_absorpt_process_details sadabs
_exptl_crystal_colour brown
_exptl_crystal_density_diffrn 1.870
_exptl_crystal_density_method 'not measured'
_exptl_crystal_description plate
_exptl_crystal_F_000 4068
_exptl_crystal_size_max 0.42
_exptl_crystal_size_mid 0.32
_exptl_crystal_size_min 0.17
_refine_diff_density_max 2.264
_refine_diff_density_min -3.140
_refine_diff_density_rms 0.243
_refine_ls_extinction_method none
_refine_ls_goodness_of_fit_ref 0.984
_refine_ls_hydrogen_treatment constr
_refine_ls_matrix_type full
_refine_ls_number_parameters 913
_refine_ls_number_reflns 17969
_refine_ls_number_restraints 0
_refine_ls_restrained_S_all 0.984
_refine_ls_R_factor_all 0.1548
_refine_ls_R_factor_gt 0.0606
_refine_ls_shift/su_max 0.002
_refine_ls_shift/su_mean 0.000
_refine_ls_structure_factor_coef Fsqd
_refine_ls_weighting_details 'calc w=1/[\s^2^(Fo^2^)+(0.0826P)^2^+0.0000P] where P=(Fo^2^+2Fc^2^)/3'
_refine_ls_weighting_scheme calc
_refine_ls_wR_factor_gt 0.1428
_refine_ls_wR_factor_ref 0.1838
_reflns_number_gt 9339
_reflns_number_total 17969
_reflns_threshold_expression >2sigma(I)
_cod_data_source_file ic900879d_si_003.cif
_cod_data_source_block p21_c
_cod_depositor_comments
;
The following automatic conversions were performed:
'_symmetry_cell_setting' value 'Monoclinic' changed to 'monoclinic'
according to '/home/saulius/struct/CIF-dictionaries/cif_core.dic'
dictionary named 'cif_core.dic' version 2.4.1 from 2010-06-29.

Automatic conversion script
Id: cif_fix_enum 1527 2010-12-29 10:47:43Z saulius 
;
_cod_database_code 4302594

loop_
_symmetry_equiv_pos_as_xyz
'x, y, z'
'-x, y+1/2, -z+1/2'
'-x, -y, -z'
'x, -y-1/2, z-1/2'

loop_
_atom_site_label
_atom_site_type_symbol
_atom_site_fract_x
_atom_site_fract_y
_atom_site_fract_z
_atom_site_U_iso_or_equiv
_atom_site_adp_type
_atom_site_occupancy
_atom_site_symmetry_multiplicity
_atom_site_calc_flag
_atom_site_refinement_flags
_atom_site_disorder_assembly
_atom_site_disorder_group
W1 W 0.645237(16) 0.69952(2) 0.322595(17) 0.01831(11) Uani 1 1 d . . .
C1 C 0.5872(4) 0.6087(6) 0.3475(4) 0.0174(19) Uani 1 1 d . . .
N1 N 0.5541(4) 0.5617(5) 0.3601(3) 0.0268(18) Uani 1 1 d . . .
C2 C 0.5841(4) 0.7679(5) 0.3597(4) 0.0145(18) Uani 1 1 d . . .
N2 N 0.5513(4) 0.8033(4) 0.3810(3) 0.0243(18) Uani 1 1 d . . .
C3 C 0.6099(4) 0.8002(6) 0.2508(4) 0.0207(19) Uiso 1 1 d . . .
N3 N 0.5920(3) 0.8548(4) 0.2124(3) 0.0216(17) Uani 1 1 d . . .
C4 C 0.6966(4) 0.8126(6) 0.3644(5) 0.026(2) Uani 1 1 d . . .
N4 N 0.7215(4) 0.8739(6) 0.3849(4) 0.038(2) Uani 1 1 d . . .
C5 C 0.7085(5) 0.7097(6) 0.2711(5) 0.036(3) Uani 1 1 d . . .
N5 N 0.7445(5) 0.7134(7) 0.2436(5) 0.061(3) Uani 1 1 d . . .
C6 C 0.6881(5) 0.5764(6) 0.3282(5) 0.034(2) Uani 1 1 d . . .
N6 N 0.7103(5) 0.5089(7) 0.3318(6) 0.063(3) Uani 1 1 d . . .
C7 C 0.5918(4) 0.6427(5) 0.2296(5) 0.0187(19) Uani 1 1 d . . .
N7 N 0.5636(4) 0.6164(5) 0.1788(4) 0.032(2) Uani 1 1 d . . .
C8 C 0.6909(5) 0.6765(6) 0.4282(5) 0.035(3) Uani 1 1 d . . .
N8 N 0.7141(4) 0.6659(6) 0.4842(4) 0.048(3) Uani 1 1 d . . .
Mn1 Mn 0.48089(6) 0.45796(8) 0.33556(6) 0.0190(3) Uani 1 1 d . . .
C9 C 0.5808(4) 0.3427(5) 0.3592(4) 0.020(2) Uani 1 1 d . . .
C10 C 0.6245(4) 0.2911(6) 0.4045(4) 0.025(2) Uani 1 1 d . . .
H10 H 0.6207 0.2781 0.4469 0.031 Uiso 1 1 calc R . .
C11 C 0.6723(5) 0.2592(6) 0.3890(5) 0.039(3) Uani 1 1 d . . .
H11 H 0.7014 0.2254 0.4209 0.047 Uiso 1 1 calc R . .
C12 C 0.6781(4) 0.2762(6) 0.3266(4) 0.025(2) Uani 1 1 d . . .
C13 C 0.6358(4) 0.3236(6) 0.2805(4) 0.025(2) Uani 1 1 d . . .
H13 H 0.6393 0.3334 0.2375 0.030 Uiso 1 1 calc R . .
C14 C 0.5872(4) 0.3580(5) 0.2959(4) 0.021(2) Uani 1 1 d . . .
C15 C 0.5427(4) 0.4072(5) 0.2431(4) 0.021(2) Uani 1 1 d . . .
H15 H 0.5480 0.4103 0.2003 0.025 Uiso 1 1 calc R . .
C16 C 0.4535(4) 0.4883(5) 0.1926(4) 0.025(2) Uani 1 1 d . . .
H16A H 0.4190 0.4501 0.1721 0.030 Uiso 1 1 calc R . .
H16B H 0.4719 0.5032 0.1581 0.030 Uiso 1 1 calc R . .
C17 C 0.4331(4) 0.5683(6) 0.2192(4) 0.024(2) Uani 1 1 d . . .
H17A H 0.4642 0.6130 0.2279 0.029 Uiso 1 1 calc R . .
H17B H 0.3957 0.5903 0.1862 0.029 Uiso 1 1 calc R . .
C18 C 0.3770(4) 0.5694(5) 0.2956(4) 0.023(2) Uani 1 1 d . . .
H18 H 0.3489 0.6035 0.2628 0.028 Uiso 1 1 calc R . .
C19 C 0.3635(4) 0.5510(5) 0.3572(4) 0.0194(19) Uani 1 1 d . . .
C20 C 0.3095(4) 0.5807(5) 0.3621(5) 0.027(2) Uani 1 1 d . . .
H20 H 0.2812 0.6077 0.3247 0.033 Uiso 1 1 calc R . .
C21 C 0.2971(4) 0.5708(6) 0.4213(5) 0.030(2) Uani 1 1 d . . .
C22 C 0.3396(4) 0.5329(6) 0.4773(5) 0.026(2) Uani 1 1 d . . .
H22 H 0.3314 0.5270 0.5183 0.031 Uiso 1 1 calc R . .
C23 C 0.3931(4) 0.5046(5) 0.4725(4) 0.025(2) Uani 1 1 d . . .
H23 H 0.4217 0.4799 0.5108 0.030 Uiso 1 1 calc R . .
C24 C 0.4068(4) 0.5109(5) 0.4128(4) 0.021(2) Uani 1 1 d . . .
N9 N 0.4979(3) 0.4458(4) 0.2502(3) 0.0183(16) Uani 1 1 d . . .
N10 N 0.4227(3) 0.5441(4) 0.2818(3) 0.0200(16) Uani 1 1 d . . .
O1 O 0.5362(3) 0.3738(4) 0.3782(3) 0.0243(14) Uani 1 1 d . . .
O2 O 0.4578(3) 0.4801(4) 0.4116(3) 0.0227(14) Uani 1 1 d . . .
Br1 Br 0.74544(5) 0.23418(7) 0.30633(5) 0.0345(3) Uani 1 1 d . . .
Br2 Br 0.22234(5) 0.60718(8) 0.42597(6) 0.0455(3) Uani 1 1 d . . .
Mn2 Mn 0.51854(6) 0.85873(8) 0.46530(6) 0.0179(3) Uani 1 1 d . . .
C25 C 0.6281(4) 0.9554(5) 0.4923(4) 0.024(2) Uani 1 1 d . . .
C26 C 0.6566(4) 1.0283(5) 0.4774(4) 0.021(2) Uani 1 1 d . . .
H26 H 0.6331 1.0738 0.4527 0.026 Uiso 1 1 calc R . .
C27 C 0.7179(4) 1.0339(5) 0.4982(4) 0.024(2) Uani 1 1 d . . .
H27 H 0.7366 1.0829 0.4875 0.029 Uiso 1 1 calc R . .
C28 C 0.7527(4) 0.9677(6) 0.5350(4) 0.025(2) Uani 1 1 d . . .
C29 C 0.7274(4) 0.8968(5) 0.5509(4) 0.021(2) Uani 1 1 d . . .
H29 H 0.7520 0.8524 0.5761 0.026 Uiso 1 1 calc R . .
C30 C 0.6649(4) 0.8890(5) 0.5301(4) 0.022(2) Uani 1 1 d . . .
C31 C 0.6403(4) 0.8123(5) 0.5483(4) 0.021(2) Uani 1 1 d . . .
H31 H 0.6676 0.7729 0.5766 0.025 Uiso 1 1 calc R . .
C32 C 0.5614(4) 0.7149(5) 0.5509(4) 0.020(2) Uani 1 1 d . . .
H32A H 0.5464 0.7277 0.5886 0.024 Uiso 1 1 calc R . .
H32B H 0.5941 0.6726 0.5665 0.024 Uiso 1 1 calc R . .
C33 C 0.5113(4) 0.6802(5) 0.4917(4) 0.021(2) Uani 1 1 d . . .
H33A H 0.5277 0.6540 0.4587 0.025 Uiso 1 1 calc R . .
H33B H 0.4883 0.6365 0.5067 0.025 Uiso 1 1 calc R . .
C34 C 0.4168(4) 0.7478(5) 0.4414(4) 0.020(2) Uani 1 1 d . . .
H34 H 0.3999 0.6949 0.4476 0.024 Uiso 1 1 calc R . .
C35 C 0.3746(4) 0.8159(5) 0.4088(4) 0.022(2) Uani 1 1 d . . .
C36 C 0.3125(4) 0.7996(6) 0.3908(4) 0.024(2) Uani 1 1 d . . .
H36 H 0.2989 0.7473 0.4033 0.028 Uiso 1 1 calc R . .
C37 C 0.2720(4) 0.8589(6) 0.3554(5) 0.027(2) Uani 1 1 d . . .
C38 C 0.2921(4) 0.9348(6) 0.3391(4) 0.026(2) Uani 1 1 d . . .
H38 H 0.2637 0.9758 0.3146 0.032 Uiso 1 1 calc R . .
C39 C 0.3506(4) 0.9533(6) 0.3567(4) 0.023(2) Uani 1 1 d . . .
H39 H 0.3627 1.0069 0.3446 0.028 Uiso 1 1 calc R . .
C40 C 0.3940(4) 0.8955(5) 0.3925(4) 0.0188(19) Uani 1 1 d . . .
N11 N 0.5835(3) 0.7927(4) 0.5289(3) 0.0194(16) Uani 1 1 d . . .
N12 N 0.4730(3) 0.7524(4) 0.4618(3) 0.0183(16) Uani 1 1 d . . .
Br3 Br 0.83725(4) 0.97812(7) 0.55873(5) 0.0367(3) Uani 1 1 d . . .
Br4 Br 0.18920(5) 0.83344(7) 0.33105(6) 0.0407(3) Uani 1 1 d . . .
O3 O 0.5689(3) 0.9533(3) 0.4719(3) 0.0205(13) Uani 1 1 d . . .
O4 O 0.4518(3) 0.9146(3) 0.4068(3) 0.0209(14) Uani 1 1 d . . .
O5 O 0.4859(3) 0.8956(4) 0.5487(3) 0.0220(14) Uani 1 1 d . . .
Mn3 Mn 0.03415(6) 0.33657(9) 0.02686(7) 0.0260(3) Uani 1 1 d . . .
C41 C 0.0166(4) 0.3844(6) 0.1505(5) 0.030(2) Uani 1 1 d . . .
C42 C -0.0176(5) 0.4308(7) 0.1823(5) 0.040(3) Uani 1 1 d . . .
H42 H -0.0557 0.4524 0.1563 0.047 Uiso 1 1 calc R . .
C43 C 0.0034(5) 0.4451(7) 0.2503(5) 0.044(3) Uani 1 1 d . . .
H43 H -0.0203 0.4762 0.2710 0.052 Uiso 1 1 calc R . .
C44 C 0.0585(5) 0.4147(6) 0.2887(5) 0.036(3) Uani 1 1 d . . .
C45 C 0.0927(5) 0.3685(6) 0.2602(5) 0.031(2) Uani 1 1 d . . .
H45 H 0.1305 0.3471 0.2874 0.037 Uiso 1 1 calc R . .
C46 C 0.0725(4) 0.3525(6) 0.1909(4) 0.026(2) Uani 1 1 d . . .
C47 C 0.1104(4) 0.3017(6) 0.1638(5) 0.033(2) Uani 1 1 d . . .
H47 H 0.1454 0.2775 0.1949 0.039 Uiso 1 1 calc R . .
C48 C 0.1409(5) 0.2336(7) 0.0789(5) 0.039(3) Uani 1 1 d . . .
H48A H 0.1242 0.1754 0.0691 0.047 Uiso 1 1 calc R . .
H48B H 0.1805 0.2297 0.1144 0.047 Uiso 1 1 calc R . .
C49 C 0.1477(4) 0.2718(6) 0.0173(5) 0.032(2) Uani 1 1 d . . .
H49A H 0.1642 0.2295 -0.0068 0.038 Uiso 1 1 calc R . .
H49B H 0.1748 0.3216 0.0287 0.038 Uiso 1 1 calc R . .
C50 C 0.0713(4) 0.2980(6) -0.0901(5) 0.028(2) Uani 1 1 d . . .
H50 H 0.1004 0.2791 -0.1092 0.034 Uiso 1 1 calc R . .
C51 C 0.0141(4) 0.3241(6) -0.1354(5) 0.027(2) Uani 1 1 d . . .
C52 C 0.0048(4) 0.3106(6) -0.2050(5) 0.031(2) Uani 1 1 d . . .
H52 H 0.0357 0.2868 -0.2189 0.037 Uiso 1 1 calc R . .
C53 C -0.0489(4) 0.3321(6) -0.2515(4) 0.029(2) Uani 1 1 d . . .
C54 C -0.0949(5) 0.3674(7) -0.2312(5) 0.038(3) Uani 1 1 d . . .
H54 H -0.1325 0.3811 -0.2635 0.045 Uiso 1 1 calc R . .
C55 C -0.0849(4) 0.3819(6) -0.1640(5) 0.029(2) Uani 1 1 d . . .
H55 H -0.1160 0.4069 -0.1509 0.035 Uiso 1 1 calc R . .
C56 C -0.0317(4) 0.3615(6) -0.1150(5) 0.025(2) Uani 1 1 d . . .
N13 N 0.1006(4) 0.2870(5) 0.1022(4) 0.0301(19) Uani 1 1 d . . .
N14 N 0.0863(3) 0.2982(5) -0.0248(4) 0.0283(18) Uani 1 1 d . . .
Br5 Br 0.08673(6) 0.43377(7) 0.38316(5) 0.0519(3) Uani 1 1 d . . .
Br6 Br -0.06181(5) 0.31357(7) -0.34369(5) 0.0392(3) Uani 1 1 d . . .
O6 O -0.0073(3) 0.3702(4) 0.0850(3) 0.0298(15) Uani 1 1 d . . .
O7 O -0.0247(3) 0.3796(4) -0.0515(3) 0.0259(15) Uani 1 1 d . . .
O8 O 0.0806(3) 0.4642(4) 0.0445(3) 0.0286(15) Uani 1 1 d . . .
O9 O -0.0113(3) 0.2094(4) 0.0073(3) 0.0388(18) Uani 1 1 d . . .
C57 C 0.2152(6) 0.4793(9) 0.1972(6) 0.068(4) Uani 1 1 d . . .
H57A H 0.2471 0.5197 0.2195 0.101 Uiso 1 1 calc R . .
H57B H 0.2303 0.4210 0.2074 0.101 Uiso 1 1 calc R . .
H57C H 0.1812 0.4879 0.2135 0.101 Uiso 1 1 calc R . .
O10 O 0.1962(4) 0.4928(5) 0.1261(4) 0.057(2) Uani 1 1 d . . .
H10A H 0.2069 0.4513 0.1076 0.085 Uiso 1 1 calc R . .
C58 C 0.2542(8) 0.3753(11) 0.3517(9) 0.116(7) Uani 1 1 d . . .
H58A H 0.2931 0.3897 0.3848 0.174 Uiso 1 1 calc R . .
H58B H 0.2273 0.4244 0.3451 0.174 Uiso 1 1 calc R . .
H58C H 0.2598 0.3605 0.3089 0.174 Uiso 1 1 calc R . .
O11 O 0.2277(5) 0.3015(6) 0.3762(4) 0.083(3) Uani 1 1 d . . .
H11A H 0.2486 0.2903 0.4160 0.125 Uiso 1 1 calc R . .
C59 C 0.1392(6) 0.0956(8) 0.2584(7) 0.067(4) Uani 1 1 d . . .
H59A H 0.1731 0.0851 0.2423 0.101 Uiso 1 1 calc R . .
H59B H 0.1029 0.1052 0.2201 0.101 Uiso 1 1 calc R . .
H59C H 0.1335 0.0461 0.2840 0.101 Uiso 1 1 calc R . .
O12 O 0.1518(5) 0.1716(7) 0.3021(5) 0.081(3) Uani 1 1 d . . .
H12 H 0.1848 0.1927 0.3035 0.122 Uiso 1 1 calc R . .
C60 C 0.1699(8) 0.9925(12) 0.0525(8) 0.105(6) Uani 1 1 d . . .
O13 O 0.1880(4) 0.9189(5) 0.0956(4) 0.065(2) Uani 1 1 d . . .
C61 C 0.1526(5) 0.7065(7) 0.0052(6) 0.045(3) Uani 1 1 d . . .
H61A H 0.1889 0.7140 -0.0070 0.068 Uiso 1 1 calc R . .
H61B H 0.1230 0.6741 -0.0299 0.068 Uiso 1 1 calc R . .
H61C H 0.1626 0.6755 0.0479 0.068 Uiso 1 1 calc R . .
O14 O 0.1289(4) 0.7869(5) 0.0122(5) 0.061(2) Uani 1 1 d . . .
H14 H 0.1271 0.7918 0.0512 0.091 Uiso 1 1 calc R . .
O15 O 0.0254(8) 0.0566(12) 0.0521(13) 0.258(12) Uani 1 1 d . . .
O16 O 0.0956(8) 0.9158(17) 0.1508(7) 0.276(14) Uani 1 1 d . . .

loop_
_atom_site_aniso_label
_atom_site_aniso_U_11
_atom_site_aniso_U_22
_atom_site_aniso_U_33
_atom_site_aniso_U_23
_atom_site_aniso_U_13
_atom_site_aniso_U_12
W1 0.0249(2) 0.01488(18) 0.01593(18) -0.00087(14) 0.00777(14) 0.00122(16)
C1 0.015(5) 0.028(5) 0.007(4) 0.006(3) 0.002(3) 0.004(4)
N1 0.044(5) 0.024(4) 0.015(4) 0.000(3) 0.013(4) -0.002(4)
C2 0.014(4) 0.017(4) 0.015(4) -0.006(3) 0.007(3) -0.009(4)
N2 0.046(5) 0.015(4) 0.017(4) 0.011(3) 0.018(4) 0.003(4)
N3 0.033(5) 0.023(4) 0.013(4) -0.006(3) 0.013(3) -0.001(3)
C4 0.024(5) 0.026(6) 0.031(5) -0.012(4) 0.011(4) -0.005(4)
N4 0.043(6) 0.041(6) 0.033(5) -0.009(4) 0.016(4) -0.007(5)
C5 0.040(6) 0.031(6) 0.040(6) -0.001(5) 0.015(5) 0.002(5)
N5 0.061(7) 0.069(8) 0.068(7) -0.012(6) 0.044(6) -0.002(6)
C6 0.047(7) 0.027(6) 0.033(6) -0.003(4) 0.019(5) 0.006(5)
N6 0.062(7) 0.051(7) 0.083(8) 0.001(6) 0.035(6) 0.023(6)
C7 0.018(5) 0.012(4) 0.035(5) 0.000(4) 0.022(4) 0.000(4)
N7 0.045(5) 0.030(5) 0.020(4) -0.001(4) 0.010(4) -0.006(4)
C8 0.054(7) 0.029(6) 0.016(5) 0.007(4) 0.003(5) -0.016(5)
N8 0.063(7) 0.033(5) 0.036(6) 0.008(4) -0.002(5) -0.012(5)
Mn1 0.0317(8) 0.0145(7) 0.0137(6) 0.0011(5) 0.0113(6) 0.0011(6)
C9 0.021(5) 0.018(5) 0.022(5) 0.003(4) 0.008(4) -0.002(4)
C10 0.034(6) 0.031(6) 0.015(4) 0.007(4) 0.013(4) 0.015(5)
C11 0.054(7) 0.029(6) 0.031(6) 0.003(4) 0.011(5) 0.007(5)
C12 0.034(6) 0.021(5) 0.023(5) -0.003(4) 0.013(4) -0.005(4)
C13 0.033(6) 0.029(5) 0.016(5) -0.004(4) 0.012(4) -0.005(4)
C14 0.029(5) 0.015(4) 0.021(5) -0.001(3) 0.008(4) 0.002(4)
C15 0.029(5) 0.021(5) 0.013(4) -0.007(3) 0.007(4) -0.011(4)
C16 0.051(6) 0.019(5) 0.008(4) 0.002(3) 0.015(4) 0.005(4)
C17 0.032(6) 0.025(5) 0.019(5) 0.003(4) 0.012(4) 0.002(4)
C18 0.037(6) 0.012(4) 0.017(4) -0.003(3) 0.004(4) 0.000(4)
C19 0.025(5) 0.012(4) 0.021(5) 0.000(3) 0.007(4) 0.000(4)
C20 0.037(6) 0.016(5) 0.030(5) -0.002(4) 0.012(4) 0.006(4)
C21 0.031(6) 0.021(5) 0.041(6) -0.004(4) 0.016(5) -0.001(4)
C22 0.027(5) 0.028(5) 0.027(5) 0.000(4) 0.016(4) -0.001(4)
C23 0.035(6) 0.019(5) 0.021(5) 0.000(4) 0.011(4) -0.004(4)
C24 0.030(5) 0.018(5) 0.013(4) 0.000(3) 0.003(4) -0.004(4)
N9 0.032(4) 0.010(4) 0.016(4) 0.000(3) 0.011(3) -0.002(3)
N10 0.032(5) 0.014(4) 0.013(4) 0.002(3) 0.005(3) -0.001(3)
O1 0.033(4) 0.022(3) 0.021(3) 0.001(3) 0.014(3) 0.000(3)
O2 0.033(4) 0.024(3) 0.014(3) -0.002(2) 0.012(3) 0.007(3)
Br1 0.0334(6) 0.0427(6) 0.0303(5) -0.0047(4) 0.0142(5) 0.0049(5)
Br2 0.0368(7) 0.0540(7) 0.0528(7) 0.0065(6) 0.0245(5) 0.0103(5)
Mn2 0.0281(8) 0.0133(7) 0.0138(6) 0.0014(5) 0.0091(6) 0.0015(6)
C25 0.036(6) 0.018(5) 0.018(5) -0.004(4) 0.010(4) 0.000(4)
C26 0.032(5) 0.018(5) 0.019(5) 0.000(4) 0.015(4) -0.005(4)
C27 0.034(6) 0.014(5) 0.031(5) -0.001(4) 0.019(4) -0.007(4)
C28 0.021(5) 0.029(5) 0.025(5) -0.006(4) 0.010(4) -0.001(4)
C29 0.027(5) 0.016(5) 0.019(5) -0.002(3) 0.005(4) 0.001(4)
C30 0.029(5) 0.021(5) 0.019(5) 0.003(4) 0.010(4) -0.002(4)
C31 0.031(5) 0.017(5) 0.014(4) -0.002(3) 0.005(4) 0.005(4)
C32 0.025(5) 0.017(5) 0.021(5) 0.004(3) 0.010(4) 0.005(4)
C33 0.040(6) 0.010(4) 0.019(4) 0.003(3) 0.019(4) 0.005(4)
C34 0.046(6) 0.006(4) 0.011(4) -0.004(3) 0.013(4) -0.006(4)
C35 0.031(5) 0.018(5) 0.021(5) -0.006(4) 0.014(4) 0.002(4)
C36 0.024(5) 0.026(5) 0.026(5) -0.004(4) 0.016(4) -0.001(4)
C37 0.027(5) 0.028(5) 0.030(5) -0.007(4) 0.014(4) 0.007(4)
C38 0.030(6) 0.028(5) 0.017(5) 0.001(4) 0.003(4) 0.004(4)
C39 0.027(5) 0.025(5) 0.018(5) 0.002(4) 0.007(4) 0.001(4)
C40 0.031(5) 0.013(4) 0.018(4) -0.008(3) 0.016(4) -0.005(4)
N11 0.032(4) 0.012(4) 0.017(4) -0.003(3) 0.011(3) 0.002(3)
N12 0.031(5) 0.010(4) 0.012(4) -0.002(3) 0.005(3) 0.002(3)
Br3 0.0268(6) 0.0313(6) 0.0510(7) -0.0024(5) 0.0114(5) -0.0015(5)
Br4 0.0288(6) 0.0434(6) 0.0495(7) -0.0038(5) 0.0122(5) -0.0005(5)
O3 0.026(4) 0.014(3) 0.022(3) 0.002(2) 0.008(3) 0.000(3)
O4 0.038(4) 0.013(3) 0.012(3) 0.003(2) 0.009(3) 0.000(3)
O5 0.027(3) 0.026(3) 0.015(3) -0.002(2) 0.010(3) 0.004(3)
Mn3 0.0259(8) 0.0246(8) 0.0264(8) 0.0002(6) 0.0071(6) 0.0021(6)
C41 0.032(6) 0.031(6) 0.028(5) 0.004(4) 0.010(4) 0.000(5)
C42 0.037(6) 0.049(7) 0.028(6) -0.003(5) 0.004(5) 0.009(5)
C43 0.052(7) 0.048(7) 0.030(6) 0.000(5) 0.013(5) 0.017(6)
C44 0.045(7) 0.032(6) 0.030(6) 0.002(4) 0.011(5) 0.004(5)
C45 0.040(6) 0.024(5) 0.026(5) 0.005(4) 0.007(5) -0.004(5)
C46 0.029(5) 0.024(5) 0.026(5) 0.004(4) 0.010(4) -0.002(4)
C47 0.033(6) 0.033(6) 0.031(6) 0.009(5) 0.011(5) 0.007(5)
C48 0.040(7) 0.036(6) 0.037(6) 0.009(5) 0.008(5) 0.011(5)
C49 0.024(5) 0.037(6) 0.032(6) 0.008(4) 0.007(4) 0.015(4)
C50 0.031(6) 0.020(5) 0.033(6) 0.005(4) 0.010(4) 0.001(4)
C51 0.022(5) 0.025(5) 0.035(6) 0.004(4) 0.012(4) 0.005(4)
C52 0.026(5) 0.032(6) 0.036(6) 0.006(4) 0.014(4) 0.009(4)
C53 0.036(6) 0.030(5) 0.018(5) -0.006(4) 0.008(4) 0.003(5)
C54 0.041(7) 0.041(6) 0.027(6) -0.001(5) 0.006(5) 0.012(5)
C55 0.027(5) 0.030(6) 0.033(6) -0.005(4) 0.010(4) 0.007(4)
C56 0.027(5) 0.021(5) 0.027(5) 0.000(4) 0.008(4) 0.004(4)
N13 0.040(5) 0.020(4) 0.031(5) 0.004(3) 0.013(4) 0.008(4)
N14 0.028(4) 0.023(4) 0.032(5) 0.004(4) 0.008(4) 0.003(4)
Br5 0.0788(9) 0.0419(7) 0.0283(6) -0.0049(5) 0.0083(6) 0.0063(6)
Br6 0.0503(7) 0.0422(7) 0.0263(5) -0.0034(4) 0.0142(5) 0.0088(5)
O6 0.029(4) 0.035(4) 0.026(4) -0.001(3) 0.011(3) 0.005(3)
O7 0.025(4) 0.025(4) 0.026(4) -0.008(3) 0.006(3) 0.008(3)
O8 0.030(4) 0.019(3) 0.036(4) -0.002(3) 0.010(3) 0.002(3)
O9 0.041(4) 0.028(4) 0.047(4) -0.001(3) 0.014(4) -0.004(3)
C57 0.064(9) 0.074(10) 0.065(9) -0.025(7) 0.022(7) 0.006(8)
O10 0.051(5) 0.056(5) 0.046(5) -0.024(4) -0.007(4) 0.016(4)
C58 0.119(15) 0.096(13) 0.103(14) 0.048(11) -0.005(11) -0.043(12)
O11 0.139(10) 0.066(6) 0.041(5) 0.016(5) 0.024(6) 0.042(6)
C59 0.063(9) 0.045(8) 0.095(11) 0.006(7) 0.028(8) -0.013(7)
O12 0.089(8) 0.077(7) 0.091(8) -0.001(6) 0.047(7) -0.004(6)
C60 0.113(15) 0.111(15) 0.085(12) 0.015(11) 0.024(11) 0.036(12)
O13 0.080(6) 0.038(5) 0.064(6) 0.007(4) 0.007(5) -0.002(5)
C61 0.047(7) 0.040(7) 0.048(7) -0.006(5) 0.015(6) 0.002(6)
O14 0.059(6) 0.047(5) 0.079(6) -0.024(4) 0.026(5) -0.008(4)
O15 0.134(15) 0.171(18) 0.41(3) -0.001(19) 0.016(17) -0.056(13)
O16 0.218(18) 0.51(4) 0.068(9) -0.059(16) 0.007(11) 0.18(2)

loop_
_atom_type_symbol
_atom_type_description
_atom_type_scat_dispersion_real
_atom_type_scat_dispersion_imag
_atom_type_scat_source
C C 0.0033 0.0016 'International Tables Vol C Tables 4.2.6.8 and 6.1.1.4'
H H 0.0000 0.0000 'International Tables Vol C Tables 4.2.6.8 and 6.1.1.4'
N N 0.0061 0.0033 'International Tables Vol C Tables 4.2.6.8 and 6.1.1.4'
O O 0.0106 0.0060 'International Tables Vol C Tables 4.2.6.8 and 6.1.1.4'
Mn Mn 0.3368 0.7283 'International Tables Vol C Tables 4.2.6.8 and 6.1.1.4'
Br Br -0.2901 2.4595 'International Tables Vol C Tables 4.2.6.8 and 6.1.1.4'
W W -0.8490 6.8722 'International Tables Vol C Tables 4.2.6.8 and 6.1.1.4'

loop_
_geom_angle_atom_site_label_1
_geom_angle_atom_site_label_2
_geom_angle_atom_site_label_3
_geom_angle
_geom_angle_site_symmetry_1
_geom_angle_site_symmetry_3
_geom_angle_publ_flag
C5 W1 C2 145.2(3) . . ?
C5 W1 C7 82.4(3) . . ?
C2 W1 C7 106.0(3) . . ?
C5 W1 C3 76.3(4) . . ?
C2 W1 C3 74.7(3) . . ?
C7 W1 C3 71.8(3) . . ?
C5 W1 C1 141.6(4) . . ?
C2 W1 C1 71.6(3) . . ?
C7 W1 C1 73.5(3) . . ?
C3 W1 C1 121.5(3) . . ?
C5 W1 C8 109.9(4) . . ?
C2 W1 C8 83.0(4) . . ?
C7 W1 C8 144.7(3) . . ?
C3 W1 C8 142.4(3) . . ?
C1 W1 C8 77.4(3) . . ?
C5 W1 C6 72.5(4) . . ?
C2 W1 C6 141.8(3) . . ?
C7 W1 C6 78.7(3) . . ?
C3 W1 C6 139.3(3) . . ?
C1 W1 C6 73.8(4) . . ?
C8 W1 C6 74.2(4) . . ?
C5 W1 C4 75.7(4) . . ?
C2 W1 C4 78.2(3) . . ?
C7 W1 C4 142.7(3) . . ?
C3 W1 C4 73.9(3) . . ?
C1 W1 C4 139.2(3) . . ?
C8 W1 C4 72.2(4) . . ?
C6 W1 C4 121.3(4) . . ?
N1 C1 W1 177.6(7) . . ?
C1 N1 Mn1 154.7(6) . . ?
N2 C2 W1 178.2(7) . . ?
C2 N2 Mn2 155.3(7) . . ?
N3 C3 W1 178.6(8) . . ?
C3 N3 Mn1 149.5(7) . 2_655 ?
N4 C4 W1 177.1(9) . . ?
N5 C5 W1 178.1(10) . . ?
N6 C6 W1 178.3(10) . . ?
N7 C7 W1 176.5(8) . . ?
N8 C8 W1 178.2(11) . . ?
O1 Mn1 O2 94.2(3) . . ?
O1 Mn1 N9 92.9(3) . . ?
O2 Mn1 N9 172.9(3) . . ?
O1 Mn1 N10 174.6(3) . . ?
O2 Mn1 N10 91.2(3) . . ?
N9 Mn1 N10 81.8(3) . . ?
O1 Mn1 N1 92.1(3) . . ?
O2 Mn1 N1 94.8(3) . . ?
N9 Mn1 N1 84.9(3) . . ?
N10 Mn1 N1 88.6(3) . . ?
O1 Mn1 N3 91.0(3) . 2_645 ?
O2 Mn1 N3 96.8(3) . 2_645 ?
N9 Mn1 N3 83.1(3) . 2_645 ?
N10 Mn1 N3 87.2(3) . 2_645 ?
N1 Mn1 N3 167.7(2) . 2_645 ?
O1 C9 C10 118.8(8) . . ?
O1 C9 C14 124.0(8) . . ?
C10 C9 C14 117.2(8) . . ?
C11 C10 C9 121.9(8) . . ?
C10 C11 C12 120.0(9) . . ?
C13 C12 C11 120.0(9) . . ?
C13 C12 Br1 120.2(7) . . ?
C11 C12 Br1 119.8(7) . . ?
C12 C13 C14 120.7(8) . . ?
C13 C14 C9 120.2(8) . . ?
C13 C14 C15 117.5(8) . . ?
C9 C14 C15 122.2(8) . . ?
N9 C15 C14 125.1(8) . . ?
N9 C16 C17 107.2(7) . . ?
N10 C17 C16 106.6(7) . . ?
N10 C18 C19 126.1(8) . . ?
C20 C19 C24 120.9(8) . . ?
C20 C19 C18 118.1(8) . . ?
C24 C19 C18 120.7(8) . . ?
C21 C20 C19 120.0(9) . . ?
C20 C21 C22 120.2(9) . . ?
C20 C21 Br2 119.5(7) . . ?
C22 C21 Br2 120.4(7) . . ?
C23 C22 C21 119.6(9) . . ?
C22 C23 C24 122.2(9) . . ?
O2 C24 C23 118.5(8) . . ?
O2 C24 C19 124.4(8) . . ?
C23 C24 C19 117.1(9) . . ?
C15 N9 C16 120.8(7) . . ?
C15 N9 Mn1 125.4(6) . . ?
C16 N9 Mn1 113.7(6) . . ?
C18 N10 C17 121.9(7) . . ?
C18 N10 Mn1 124.2(6) . . ?
C17 N10 Mn1 113.5(6) . . ?
C9 O1 Mn1 127.6(5) . . ?
C24 O2 Mn1 127.6(5) . . ?
O4 Mn2 O3 93.2(3) . . ?
O4 Mn2 N11 174.7(3) . . ?
O3 Mn2 N11 91.8(3) . . ?
O4 Mn2 N12 92.3(3) . . ?
O3 Mn2 N12 174.2(3) . . ?
N11 Mn2 N12 82.8(3) . . ?
O4 Mn2 O5 87.9(2) . . ?
O3 Mn2 O5 96.4(2) . . ?
N11 Mn2 O5 89.7(2) . . ?
N12 Mn2 O5 85.6(3) . . ?
O4 Mn2 N2 95.2(3) . . ?
O3 Mn2 N2 89.5(3) . . ?
N11 Mn2 N2 86.7(3) . . ?
N12 Mn2 N2 88.2(3) . . ?
O5 Mn2 N2 173.2(2) . . ?
O3 C25 C26 118.5(8) . . ?
O3 C25 C30 123.5(8) . . ?
C26 C25 C30 117.9(8) . . ?
C27 C26 C25 120.7(8) . . ?
C26 C27 C28 119.9(8) . . ?
C29 C28 C27 121.5(8) . . ?
C29 C28 Br3 121.0(7) . . ?
C27 C28 Br3 117.4(7) . . ?
C28 C29 C30 119.9(8) . . ?
C29 C30 C25 120.0(8) . . ?
C29 C30 C31 117.6(8) . . ?
C25 C30 C31 122.4(8) . . ?
N11 C31 C30 125.1(8) . . ?
N11 C32 C33 107.6(7) . . ?
N12 C33 C32 106.4(6) . . ?
N12 C34 C35 126.7(8) . . ?
C40 C35 C36 119.1(8) . . ?
C40 C35 C34 122.2(8) . . ?
C36 C35 C34 118.6(8) . . ?
C37 C36 C35 120.1(9) . . ?
C36 C37 C38 119.5(9) . . ?
C36 C37 Br4 118.7(7) . . ?
C38 C37 Br4 121.8(7) . . ?
C39 C38 C37 122.0(9) . . ?
C38 C39 C40 121.3(9) . . ?
O4 C40 C39 119.7(8) . . ?
O4 C40 C35 122.3(8) . . ?
C39 C40 C35 118.0(8) . . ?
C31 N11 C32 122.3(7) . . ?
C31 N11 Mn2 125.6(6) . . ?
C32 N11 Mn2 112.1(5) . . ?
C34 N12 C33 122.7(7) . . ?
C34 N12 Mn2 124.3(6) . . ?
C33 N12 Mn2 112.8(6) . . ?
C25 O3 Mn2 128.3(5) . . ?
C40 O4 Mn2 128.6(5) . . ?
O6 Mn3 O7 94.4(3) . . ?
O6 Mn3 N14 173.1(3) . . ?
O7 Mn3 N14 92.3(3) . . ?
O6 Mn3 N13 91.9(3) . . ?
O7 Mn3 N13 173.7(3) . . ?
N14 Mn3 N13 81.4(3) . . ?
O6 Mn3 O9 92.9(3) . . ?
O7 Mn3 O9 89.3(3) . . ?
N14 Mn3 O9 88.6(3) . . ?
N13 Mn3 O9 90.2(3) . . ?
O6 Mn3 O8 88.4(3) . . ?
O7 Mn3 O8 90.3(2) . . ?
N14 Mn3 O8 90.2(3) . . ?
N13 Mn3 O8 90.1(3) . . ?
O9 Mn3 O8 178.7(3) . . ?
O6 C41 C42 117.8(8) . . ?
O6 C41 C46 124.3(9) . . ?
C42 C41 C46 117.9(9) . . ?
C43 C42 C41 120.8(10) . . ?
C44 C43 C42 120.5(10) . . ?
C45 C44 C43 120.6(9) . . ?
C45 C44 Br5 119.3(7) . . ?
C43 C44 Br5 120.1(8) . . ?
C44 C45 C46 120.4(9) . . ?
C45 C46 C41 119.8(9) . . ?
C45 C46 C47 117.8(9) . . ?
C41 C46 C47 122.5(8) . . ?
N13 C47 C46 125.2(9) . . ?
N13 C48 C49 109.2(8) . . ?
C48 C49 N14 105.7(8) . . ?
N14 C50 C51 124.9(9) . . ?
C56 C51 C52 119.9(8) . . ?
C56 C51 C50 124.3(9) . . ?
C52 C51 C50 115.8(8) . . ?
C53 C52 C51 119.7(9) . . ?
C52 C53 C54 120.4(9) . . ?
C52 C53 Br6 120.0(7) . . ?
C54 C53 Br6 119.6(7) . . ?
C55 C54 C53 119.4(9) . . ?
C54 C55 C56 122.6(9) . . ?
O7 C56 C55 119.2(8) . . ?
O7 C56 C51 122.8(8) . . ?
C55 C56 C51 118.0(9) . . ?
C47 N13 C48 121.8(8) . . ?
C47 N13 Mn3 125.4(7) . . ?
C48 N13 Mn3 112.6(6) . . ?
C50 N14 C49 120.2(8) . . ?
C50 N14 Mn3 125.2(7) . . ?
C49 N14 Mn3 114.6(6) . . ?
C41 O6 Mn3 126.2(6) . . ?
C56 O7 Mn3 127.9(5) . . ?

loop_
_geom_bond_atom_site_label_1
_geom_bond_atom_site_label_2
_geom_bond_distance
_geom_bond_site_symmetry_2
_geom_bond_publ_flag
W1 C5 2.122(12) . ?
W1 C2 2.142(9) . ?
W1 C7 2.147(9) . ?
W1 C3 2.157(9) . ?
W1 C1 2.159(9) . ?
W1 C8 2.162(9) . ?
W1 C6 2.168(10) . ?
W1 C4 2.167(9) . ?
C1 N1 1.167(11) . ?
N1 Mn1 2.308(8) . ?
C2 N2 1.159(10) . ?
N2 Mn2 2.326(8) . ?
C3 N3 1.160(10) . ?
N3 Mn1 2.339(7) 2_655 ?
C4 N4 1.138(11) . ?
C5 N5 1.179(13) . ?
C6 N6 1.173(13) . ?
C7 N7 1.139(11) . ?
C8 N8 1.139(11) . ?
Mn1 O1 1.868(6) . ?
Mn1 O2 1.888(6) . ?
Mn1 N9 1.978(7) . ?
Mn1 N10 1.995(7) . ?
Mn1 N3 2.339(7) 2_645 ?
C9 O1 1.338(10) . ?
C9 C10 1.410(12) . ?
C9 C14 1.412(12) . ?
C10 C11 1.367(13) . ?
C11 C12 1.395(13) . ?
C12 C13 1.365(12) . ?
C12 Br1 1.895(10) . ?
C13 C14 1.400(12) . ?
C14 C15 1.474(12) . ?
C15 N9 1.271(11) . ?
C16 N9 1.478(10) . ?
C16 C17 1.517(12) . ?
C17 N10 1.469(11) . ?
C18 N10 1.271(11) . ?
C18 C19 1.465(12) . ?
C19 C20 1.394(12) . ?
C19 C24 1.426(11) . ?
C20 C21 1.380(13) . ?
C21 C22 1.407(13) . ?
C21 Br2 1.890(10) . ?
C22 C23 1.375(13) . ?
C23 C24 1.400(12) . ?
C24 O2 1.307(10) . ?
Mn2 O4 1.872(6) . ?
Mn2 O3 1.880(6) . ?
Mn2 N11 1.969(7) . ?
Mn2 N12 1.973(7) . ?
Mn2 O5 2.216(6) . ?
C25 O3 1.322(10) . ?
C25 C26 1.415(12) . ?
C25 C30 1.421(12) . ?
C26 C27 1.370(12) . ?
C27 C28 1.392(12) . ?
C28 C29 1.357(12) . ?
C28 Br3 1.902(9) . ?
C29 C30 1.401(12) . ?
C30 C31 1.443(12) . ?
C31 N11 1.305(11) . ?
C32 N11 1.463(10) . ?
C32 C33 1.512(12) . ?
C33 N12 1.458(10) . ?
C34 N12 1.258(11) . ?
C34 C35 1.470(12) . ?
C35 C40 1.411(12) . ?
C35 C36 1.413(12) . ?
C36 C37 1.367(12) . ?
C37 C38 1.368(13) . ?
C37 Br4 1.896(9) . ?
C38 C39 1.339(12) . ?
C39 C40 1.391(12) . ?
C40 O4 1.333(10) . ?
Mn3 O6 1.878(6) . ?
Mn3 O7 1.901(6) . ?
Mn3 N14 1.987(8) . ?
Mn3 N13 1.989(8) . ?
Mn3 O9 2.240(7) . ?
Mn3 O8 2.257(6) . ?
C41 O6 1.329(11) . ?
C41 C42 1.409(14) . ?
C41 C46 1.409(13) . ?
C42 C43 1.374(13) . ?
C43 C44 1.373(13) . ?
C44 C45 1.364(14) . ?
C44 Br5 1.905(10) . ?
C45 C46 1.403(12) . ?
C46 C47 1.448(13) . ?
C47 N13 1.264(12) . ?
C48 N13 1.469(12) . ?
C48 C49 1.486(13) . ?
C49 N14 1.489(11) . ?
C50 N14 1.305(12) . ?
C50 C51 1.435(12) . ?
C51 C56 1.416(13) . ?
C51 C52 1.426(13) . ?
C52 C53 1.367(12) . ?
C53 C54 1.406(14) . ?
C53 Br6 1.888(9) . ?
C54 C55 1.377(13) . ?
C55 C56 1.379(12) . ?
C56 O7 1.324(10) . ?
C57 O10 1.432(14) . ?
C58 O11 1.489(16) . ?
C59 O12 1.477(15) . ?
C60 O13 1.445(18) . ?
C61 O14 1.409(12) . ?
